data_7017049
loop_
_publ_author_name
'Wang, Yan-Qin'
'Sun, Qian'
'Yue, Qi'
'Cheng, Ai-Ling'
'Song, You'
'Gao, En-Qing'

_publ_section_title
;
 Manganese(ii)-carboxylate-pseudohalide systems derived from
 1,4-bis(4-carboxylatopyridinium-1-methylene)benzene: structures and
 magnetism.
;
_journal_issue 41
_journal_name_full 'Dalton transactions (Cambridge, England : 2003)'
_journal_page_first 10966
_journal_page_last 10974
_journal_paper_doi 10.1039/c1dt10977d
_journal_volume 40
_journal_year 2011
_chemical_formula_sum 'C21 H24 Mn2 N14 O7'
_chemical_formula_weight 694.42
_chemical_name_systematic
;
?
;
_space_group_IT_number 2
_symmetry_cell_setting triclinic
_symmetry_space_group_name_Hall '-P 1'
_symmetry_space_group_name_H-M 'P -1'
_atom_sites_solution_hydrogens geom
_atom_sites_solution_primary direct
_atom_sites_solution_secondary difmap
_audit_creation_method SHELXL-97
_cell_angle_alpha 117.7680(10)
_cell_angle_beta 93.6470(10)
_cell_angle_gamma 104.5730(10)
_cell_formula_units_Z 2
_cell_length_a 9.7321(2)
_cell_length_b 12.8829(3)
_cell_length_c 13.4251(3)
_cell_measurement_reflns_used 7396
_cell_measurement_temperature 293(2)
_cell_measurement_theta_max 28.04
_cell_measurement_theta_min 2.41
_cell_volume 1408.95(6)
_computing_cell_refinement 'Bruker SMART'
_computing_data_collection 'Bruker SMART'
_computing_data_reduction 'Bruker SHELXTL'
_computing_molecular_graphics 'Bruker SHELXTL'
_computing_publication_material 'Bruker SHELXTL'
_computing_structure_refinement 'Bruker SHELXTL'
_computing_structure_solution 'Bruker SHELXTL'
_diffrn_ambient_temperature 293(2)
_diffrn_measured_fraction_theta_full 0.979
_diffrn_measured_fraction_theta_max 0.979
_diffrn_measurement_device_type 'CCD area detector'
_diffrn_measurement_method 'phi and omega scans'
_diffrn_radiation_monochromator graphite
_diffrn_radiation_source 'fine-focus sealed tube'
_diffrn_radiation_type MoK\a
_diffrn_radiation_wavelength 0.71073
_diffrn_reflns_av_R_equivalents 0.0237
_diffrn_reflns_av_sigmaI/netI 0.0255
_diffrn_reflns_limit_h_max 12
_diffrn_reflns_limit_h_min -12
_diffrn_reflns_limit_k_max 15
_diffrn_reflns_limit_k_min -16
_diffrn_reflns_limit_l_max 16
_diffrn_reflns_limit_l_min -16
_diffrn_reflns_number 18238
_diffrn_reflns_theta_full 26.51
_diffrn_reflns_theta_max 26.51
_diffrn_reflns_theta_min 1.75
_diffrn_standards_decay_% 2.5
_exptl_absorpt_coefficient_mu 0.965
_exptl_absorpt_correction_T_max 0.9810
_exptl_absorpt_correction_T_min 0.9268
_exptl_absorpt_correction_type multi-scan
_exptl_absorpt_process_details 'SADABS (Bruker, 1999)'
_exptl_crystal_colour yellow
_exptl_crystal_density_diffrn 1.637
_exptl_crystal_density_meas ?
_exptl_crystal_density_method 'not measured'
_exptl_crystal_description block
_exptl_crystal_F_000 708
_exptl_crystal_size_max 0.08
_exptl_crystal_size_mid 0.04
_exptl_crystal_size_min 0.02
_refine_diff_density_max 0.359
_refine_diff_density_min -0.305
_refine_diff_density_rms 0.055
_refine_ls_extinction_method none
_refine_ls_goodness_of_fit_ref 0.921
_refine_ls_hydrogen_treatment mixed
_refine_ls_matrix_type full
_refine_ls_number_parameters 425
_refine_ls_number_reflns 5733
_refine_ls_number_restraints 0
_refine_ls_restrained_S_all 0.921
_refine_ls_R_factor_all 0.0417
_refine_ls_R_factor_gt 0.0319
_refine_ls_shift/su_max 0.000
_refine_ls_shift/su_mean 0.000
_refine_ls_structure_factor_coef Fsqd
_refine_ls_weighting_details 'calc w=1/[\s^2^(Fo^2^)+(0.0443P)^2^+1.3514P] where P=(Fo^2^+2Fc^2^)/3'
_refine_ls_weighting_scheme calc
_refine_ls_wR_factor_gt 0.0802
_refine_ls_wR_factor_ref 0.0884
_reflns_number_gt 4756
_reflns_number_total 5733
_reflns_threshold_expression >2sigma(I)
_cod_data_source_file c1dt10977d.txt
_cod_data_source_block 2
_cod_depositor_comments
;
The following automatic conversions were performed:

'_symmetry_cell_setting' value 'Triclinic' changed to 'triclinic'
according to /home/saulius/struct/CIF-dictionaries/cif_core.dic
dictionary named 'cif_core.dic' version 2.4.1 from 2010-06-29.

Automatic conversion script
Id: cif_fix_values 1715 2011-07-08 13:25:40Z adriana 

The following automatic conversions were performed:

'_exptl_crystal_density_meas' value 'not measured' was changed to '?'
- the value is perceived as not measured.

Automatic conversion script
Id: cif_fix_values 3008 2015-01-20 13:52:24Z robertas 
;
_cod_original_cell_volume 1408.95(5)
_cod_original_sg_symbol_H-M 'P-1 '
_cod_database_code 7017049

loop_
_symmetry_equiv_pos_as_xyz
'x, y, z'
'-x, -y, -z'

loop_
_atom_site_label
_atom_site_type_symbol
_atom_site_fract_x
_atom_site_fract_y
_atom_site_fract_z
_atom_site_U_iso_or_equiv
_atom_site_adp_type
_atom_site_occupancy
_atom_site_symmetry_multiplicity
_atom_site_calc_flag
_atom_site_refinement_flags
Mn1 Mn 0.07590(3) 0.16051(3) 0.07926(3) 0.02952(10) Uani 1 1 d .
Mn2 Mn 0.41108(3) 0.35212(3) 0.13069(3) 0.03049(10) Uani 1 1 d .
C1 C 0.1232(2) 0.41615(19) 0.10165(18) 0.0290(4) Uani 1 1 d .
C2 C 0.0670(2) 0.52612(19) 0.13806(17) 0.0271(4) Uani 1 1 d .
C3 C -0.0796(2) 0.5119(2) 0.12649(18) 0.0298(5) Uani 1 1 d .
H3A H -0.1475 0.4334 0.0940 0.036 Uiso 1 1 calc R
C4 C -0.1248(2) 0.6145(2) 0.16334(19) 0.0308(5) Uani 1 1 d .
H4A H -0.2235 0.6049 0.1549 0.037 Uiso 1 1 calc R
C5 C 0.1163(3) 0.7440(2) 0.2232(2) 0.0391(5) Uani 1 1 d .
H5A H 0.1823 0.8234 0.2566 0.047 Uiso 1 1 calc R
C6 C 0.1656(2) 0.6444(2) 0.1866(2) 0.0356(5) Uani 1 1 d .
H6A H 0.2647 0.6559 0.1941 0.043 Uiso 1 1 calc R
C7 C -0.0775(3) 0.8395(2) 0.2510(2) 0.0368(5) Uani 1 1 d .
H7A H -0.1822 0.8126 0.2262 0.044 Uiso 1 1 calc R
H7B H -0.0347 0.8865 0.2152 0.044 Uiso 1 1 calc R
C8 C -0.0362(2) 0.9222(2) 0.3804(2) 0.0341(5) Uani 1 1 d .
C9 C -0.1204(3) 0.8960(2) 0.4495(2) 0.0441(6) Uani 1 1 d .
H9A H -0.202(4) 0.823(3) 0.417(3) 0.064(9) Uiso 1 1 d .
C10 C 0.0847(3) 1.0277(2) 0.4318(2) 0.0441(6) Uani 1 1 d .
H10A H 0.147(3) 1.045(3) 0.389(2) 0.048(8) Uiso 1 1 d .
C11 C -0.1312(2) 0.4987(2) 0.35609(19) 0.0346(5) Uani 1 1 d .
C12 C 0.0235(2) 0.5792(2) 0.42074(18) 0.0290(4) Uani 1 1 d .
C13 C 0.0474(3) 0.7032(2) 0.4985(2) 0.0371(5) Uani 1 1 d .
H13A H -0.0307 0.7334 0.5139 0.044 Uiso 1 1 calc R
C14 C 0.1857(3) 0.7809(2) 0.5525(2) 0.0401(6) Uani 1 1 d .
H14A H 0.2015 0.8640 0.6043 0.048 Uiso 1 1 calc R
C15 C 0.2798(3) 0.6189(2) 0.4581(2) 0.0393(5) Uani 1 1 d .
H15A H 0.3596 0.5908 0.4446 0.047 Uiso 1 1 calc R
C16 C 0.1417(3) 0.5373(2) 0.4022(2) 0.0362(5) Uani 1 1 d .
H16A H 0.1283 0.4541 0.3520 0.043 Uiso 1 1 calc R
C17 C 0.4486(3) 0.8301(2) 0.5891(2) 0.0444(6) Uani 1 1 d .
H17A H 0.5204 0.7874 0.5741 0.053 Uiso 1 1 calc R
H17B H 0.4561 0.8752 0.6717 0.053 Uiso 1 1 calc R
C18 C 0.4775(2) 0.9194(2) 0.5436(2) 0.0365(5) Uani 1 1 d .
C19 C 0.4857(3) 1.0419(2) 0.6131(2) 0.0434(6) Uani 1 1 d .
H19A H 0.475(3) 1.069(3) 0.689(3) 0.053(8) Uiso 1 1 d .
C20 C 0.4923(3) 0.8790(2) 0.4309(2) 0.0432(6) Uani 1 1 d .
H20A H 0.493(3) 0.799(3) 0.386(2) 0.043(7) Uiso 1 1 d .
C21 C 0.5823(5) 0.1639(3) 0.0867(4) 0.114(2) Uani 1 1 d .
H21A H 0.6546 0.1425 0.1184 0.170 Uiso 1 1 calc R
H21B H 0.6111 0.1743 0.0240 0.170 Uiso 1 1 calc R
H21C H 0.4909 0.0991 0.0593 0.170 Uiso 1 1 calc R
N1 N 0.0907(2) -0.01370(17) 0.07459(18) 0.0401(5) Uani 1 1 d .
N2 N 0.1861(2) -0.01808(17) 0.13072(18) 0.0376(5) Uani 1 1 d .
N3 N 0.2769(3) -0.0224(3) 0.1862(3) 0.0704(8) Uani 1 1 d .
N4 N 0.2582(2) 0.17205(18) -0.01604(17) 0.0372(4) Uani 1 1 d .
N5 N 0.2703(2) 0.09332(16) -0.10331(16) 0.0305(4) Uani 1 1 d .
N6 N 0.2794(3) 0.01611(19) -0.19030(19) 0.0483(5) Uani 1 1 d .
N7 N 0.2636(2) 0.28889(19) 0.22422(17) 0.0388(5) Uani 1 1 d .
N8 N 0.2868(3) 0.2957(2) 0.3149(2) 0.0541(6) Uani 1 1 d .
N9 N 0.3064(5) 0.3028(5) 0.4029(3) 0.1253(18) Uani 1 1 d .
N10 N 0.5401(2) 0.3830(2) 0.0139(2) 0.0470(5) Uani 1 1 d .
N11 N 0.4929(2) 0.34754(17) -0.08323(19) 0.0371(5) Uani 1 1 d .
N12 N 0.4476(3) 0.3121(2) -0.1802(2) 0.0470(5) Uani 1 1 d .
N13 N -0.0278(2) 0.72804(16) 0.21130(15) 0.0304(4) Uani 1 1 d .
N14 N 0.2996(2) 0.73806(17) 0.53145(16) 0.0343(4) Uani 1 1 d .
O1 O -0.0569(2) 0.19157(19) 0.20798(18) 0.0494(5) Uani 1 1 d .
H1W1 H -0.085(4) 0.256(4) 0.234(3) 0.074(11) Uiso 1 1 d .
H1W2 H -0.120(4) 0.134(4) 0.210(3) 0.078(12) Uiso 1 1 d .
O2 O 0.51702(18) 0.53444(15) 0.28003(15) 0.0404(4) Uani 1 1 d .
H2W2 H 0.5819 0.5304 0.3023 0.061 Uiso 1 1 d R
H2W1 H 0.532(4) 0.590(3) 0.255(3) 0.071(11) Uiso 1 1 d .
O3 O 0.5681(2) 0.27510(16) 0.17239(18) 0.0555(5) Uani 1 1 d .
H3B H 0.6476 0.3105 0.2071 0.083 Uiso 1 1 d R
O4 O 0.03117(17) 0.31406(14) 0.07076(15) 0.0391(4) Uani 1 1 d .
O5 O 0.25666(17) 0.44007(15) 0.10780(16) 0.0394(4) Uani 1 1 d .
O6 O -0.15913(19) 0.38400(16) 0.30555(16) 0.0490(5) Uani 1 1 d .
O7 O -0.2162(2) 0.55609(18) 0.35869(18) 0.0600(6) Uani 1 1 d .

loop_
_atom_site_aniso_label
_atom_site_aniso_U_11
_atom_site_aniso_U_22
_atom_site_aniso_U_33
_atom_site_aniso_U_23
_atom_site_aniso_U_13
_atom_site_aniso_U_12
Mn1 0.02673(17) 0.02163(16) 0.03545(19) 0.01164(14) 0.00521(13) 0.00584(12)
Mn2 0.02431(17) 0.02592(17) 0.03595(19) 0.01216(14) 0.00439(13) 0.00676(13)
C1 0.0317(11) 0.0277(11) 0.0294(11) 0.0148(9) 0.0059(9) 0.0115(9)
C2 0.0297(11) 0.0283(10) 0.0259(10) 0.0138(9) 0.0082(8) 0.0121(8)
C3 0.0297(11) 0.0271(10) 0.0318(11) 0.0144(9) 0.0071(9) 0.0081(9)
C4 0.0265(11) 0.0319(11) 0.0341(11) 0.0160(10) 0.0074(9) 0.0101(9)
C5 0.0319(12) 0.0261(11) 0.0520(14) 0.0149(11) 0.0052(11) 0.0079(9)
C6 0.0259(11) 0.0318(11) 0.0453(13) 0.0159(10) 0.0075(10) 0.0102(9)
C7 0.0416(13) 0.0304(11) 0.0415(13) 0.0163(10) 0.0064(10) 0.0200(10)
C8 0.0339(12) 0.0284(11) 0.0419(13) 0.0155(10) 0.0088(10) 0.0171(9)
C9 0.0374(13) 0.0301(12) 0.0487(15) 0.0100(11) 0.0121(11) 0.0044(10)
C10 0.0447(14) 0.0366(13) 0.0475(15) 0.0191(12) 0.0180(12) 0.0093(11)
C11 0.0326(12) 0.0369(12) 0.0266(11) 0.0113(10) 0.0056(9) 0.0082(10)
C12 0.0314(11) 0.0302(11) 0.0255(10) 0.0142(9) 0.0070(9) 0.0093(9)
C13 0.0332(12) 0.0348(12) 0.0395(13) 0.0140(10) 0.0082(10) 0.0141(10)
C14 0.0401(13) 0.0298(12) 0.0404(13) 0.0101(10) 0.0081(11) 0.0105(10)
C15 0.0325(12) 0.0384(13) 0.0484(14) 0.0204(11) 0.0113(10) 0.0155(10)
C16 0.0361(12) 0.0282(11) 0.0389(12) 0.0113(10) 0.0093(10) 0.0121(9)
C17 0.0306(12) 0.0451(14) 0.0469(14) 0.0221(12) -0.0034(10) 0.0001(10)
C18 0.0256(11) 0.0371(12) 0.0396(13) 0.0169(10) 0.0028(9) 0.0037(9)
C19 0.0413(14) 0.0393(13) 0.0356(13) 0.0113(11) 0.0117(11) 0.0047(11)
C20 0.0425(14) 0.0308(12) 0.0423(14) 0.0091(11) 0.0129(11) 0.0074(10)
C21 0.116(3) 0.051(2) 0.109(3) -0.012(2) -0.054(3) 0.051(2)
N1 0.0366(11) 0.0263(9) 0.0484(12) 0.0154(9) -0.0060(9) 0.0059(8)
N2 0.0363(11) 0.0308(10) 0.0450(11) 0.0205(9) 0.0043(9) 0.0074(8)
N3 0.0585(16) 0.0725(18) 0.0831(19) 0.0458(16) -0.0119(14) 0.0181(14)
N4 0.0317(10) 0.0313(10) 0.0341(10) 0.0071(9) 0.0075(8) 0.0057(8)
N5 0.0311(10) 0.0260(9) 0.0353(11) 0.0168(9) 0.0072(8) 0.0073(7)
N6 0.0641(15) 0.0323(11) 0.0435(12) 0.0137(10) 0.0234(11) 0.0155(10)
N7 0.0368(11) 0.0390(11) 0.0345(11) 0.0192(9) 0.0020(8) 0.0019(9)
N8 0.0668(16) 0.0683(16) 0.0416(13) 0.0261(12) 0.0164(11) 0.0458(13)
N9 0.174(4) 0.215(5) 0.061(2) 0.082(3) 0.050(2) 0.144(4)
N10 0.0357(11) 0.0538(13) 0.0476(13) 0.0244(11) 0.0118(10) 0.0094(10)
N11 0.0304(10) 0.0293(10) 0.0511(14) 0.0186(10) 0.0168(10) 0.0097(8)
N12 0.0503(13) 0.0373(11) 0.0453(13) 0.0166(10) 0.0098(10) 0.0095(10)
N13 0.0331(10) 0.0282(9) 0.0308(9) 0.0129(8) 0.0063(8) 0.0147(8)
N14 0.0298(10) 0.0340(10) 0.0359(10) 0.0181(9) 0.0031(8) 0.0046(8)
O1 0.0501(11) 0.0343(10) 0.0646(13) 0.0227(10) 0.0305(10) 0.0141(9)
O2 0.0310(9) 0.0339(9) 0.0469(10) 0.0147(8) 0.0001(7) 0.0086(7)
O3 0.0395(10) 0.0363(9) 0.0703(13) 0.0135(9) -0.0130(9) 0.0124(8)
O4 0.0319(8) 0.0264(8) 0.0575(10) 0.0200(8) 0.0063(7) 0.0094(7)
O5 0.0282(8) 0.0352(9) 0.0617(11) 0.0275(8) 0.0116(7) 0.0138(7)
O6 0.0396(10) 0.0338(9) 0.0519(11) 0.0093(8) 0.0002(8) 0.0041(8)
O7 0.0370(10) 0.0524(12) 0.0700(13) 0.0141(10) -0.0047(9) 0.0189(9)

loop_
_atom_type_symbol
_atom_type_description
_atom_type_scat_dispersion_real
_atom_type_scat_dispersion_imag
_atom_type_scat_source
C C 0.0033 0.0016 'International Tables Vol C Tables 4.2.6.8 and 6.1.1.4'
H H 0.0000 0.0000 'International Tables Vol C Tables 4.2.6.8 and 6.1.1.4'
Mn Mn 0.3368 0.7283 'International Tables Vol C Tables 4.2.6.8 and 6.1.1.4'
N N 0.0061 0.0033 'International Tables Vol C Tables 4.2.6.8 and 6.1.1.4'
O O 0.0106 0.0060 'International Tables Vol C Tables 4.2.6.8 and 6.1.1.4'

loop_
_geom_angle_atom_site_label_1
_geom_angle_atom_site_label_2
_geom_angle_atom_site_label_3
_geom_angle
_geom_angle_site_symmetry_1
_geom_angle_site_symmetry_3
O1 Mn1 O4 86.23(8) . .
O1 Mn1 N1 99.20(8) . 2
O4 Mn1 N1 95.56(7) . 2
O1 Mn1 N7 86.63(8) . .
O4 Mn1 N7 91.33(7) . .
N1 Mn1 N7 171.24(8) 2 .
O1 Mn1 N1 91.64(8) . .
O4 Mn1 N1 172.18(7) . .
N1 Mn1 N1 77.34(8) 2 .
N7 Mn1 N1 96.06(7) . .
O1 Mn1 N4 165.00(7) . .
O4 Mn1 N4 90.40(7) . .
N1 Mn1 N4 95.67(8) 2 .
N7 Mn1 N4 78.84(7) . .
N1 Mn1 N4 93.53(8) . .
O2 Mn2 O5 82.98(6) . .
O2 Mn2 N10 95.72(8) . .
O5 Mn2 N10 94.86(8) . .
O2 Mn2 O3 92.35(7) . .
O5 Mn2 O3 174.23(7) . .
N10 Mn2 O3 88.96(9) . .
O2 Mn2 N7 93.92(7) . .
O5 Mn2 N7 86.89(7) . .
N10 Mn2 N7 170.35(8) . .
O3 Mn2 N7 90.06(8) . .
O2 Mn2 N4 168.11(7) . .
O5 Mn2 N4 87.10(7) . .
N10 Mn2 N4 91.63(8) . .
O3 Mn2 N4 97.13(7) . .
N7 Mn2 N4 78.96(7) . .
O5 C1 O4 127.9(2) . .
O5 C1 C2 115.48(19) . .
O4 C1 C2 116.58(19) . .
C3 C2 C6 118.8(2) . .
C3 C2 C1 121.86(19) . .
C6 C2 C1 119.33(19) . .
C4 C3 C2 119.6(2) . .
C4 C3 H3A 120.2 . .
C2 C3 H3A 120.2 . .
N13 C4 C3 120.6(2) . .
N13 C4 H4A 119.7 . .
C3 C4 H4A 119.7 . .
N13 C5 C6 120.5(2) . .
N13 C5 H5A 119.7 . .
C6 C5 H5A 119.7 . .
C5 C6 C2 119.7(2) . .
C5 C6 H6A 120.1 . .
C2 C6 H6A 120.1 . .
N13 C7 C8 112.28(18) . .
N13 C7 H7A 109.1 . .
C8 C7 H7A 109.1 . .
N13 C7 H7B 109.1 . .
C8 C7 H7B 109.1 . .
H7A C7 H7B 107.9 . .
C9 C8 C10 118.6(2) . .
C9 C8 C7 120.5(2) . .
C10 C8 C7 120.9(2) . .
C8 C9 C10 121.0(2) . 2_576
C8 C9 H9A 120.9(19) . .
C10 C9 H9A 118.0(19) 2_576 .
C8 C10 C9 120.4(3) . 2_576
C8 C10 H10A 121.3(18) . .
C9 C10 H10A 118.1(18) 2_576 .
O7 C11 O6 127.0(2) . .
O7 C11 C12 114.9(2) . .
O6 C11 C12 118.1(2) . .
C16 C12 C13 118.4(2) . .
C16 C12 C11 123.6(2) . .
C13 C12 C11 117.9(2) . .
C14 C13 C12 119.9(2) . .
C14 C13 H13A 120.1 . .
C12 C13 H13A 120.1 . .
N14 C14 C13 120.6(2) . .
N14 C14 H14A 119.7 . .
C13 C14 H14A 119.7 . .
N14 C15 C16 120.4(2) . .
N14 C15 H15A 119.8 . .
C16 C15 H15A 119.8 . .
C12 C16 C15 119.9(2) . .
C12 C16 H16A 120.1 . .
C15 C16 H16A 120.1 . .
N14 C17 C18 109.65(19) . .
N14 C17 H17A 109.7 . .
C18 C17 H17A 109.7 . .
N14 C17 H17B 109.7 . .
C18 C17 H17B 109.7 . .
H17A C17 H17B 108.2 . .
C20 C18 C19 119.0(2) . .
C20 C18 C17 120.3(2) . .
C19 C18 C17 120.7(2) . .
C20 C19 C18 119.8(2) 2_676 .
C20 C19 H19A 121.0(18) 2_676 .
C18 C19 H19A 119.2(18) . .
C19 C20 C18 121.1(2) 2_676 .
C19 C20 H20A 119.8(17) 2_676 .
C18 C20 H20A 119.0(17) . .
O3 C21 H21A 109.5 . .
O3 C21 H21B 109.5 . .
H21A C21 H21B 109.5 . .
O3 C21 H21C 109.5 . .
H21A C21 H21C 109.5 . .
H21B C21 H21C 109.5 . .
N2 N1 Mn1 131.27(16) . 2
N2 N1 Mn1 124.62(15) . .
Mn1 N1 Mn1 102.66(8) 2 .
N3 N2 N1 178.9(3) . .
N5 N4 Mn2 135.02(16) . .
N5 N4 Mn1 127.47(16) . .
Mn2 N4 Mn1 95.80(7) . .
N6 N5 N4 178.4(2) . .
N8 N7 Mn1 127.92(19) . .
N8 N7 Mn2 130.99(19) . .
Mn1 N7 Mn2 98.83(8) . .
N9 N8 N7 178.5(3) . .
N11 N10 Mn2 124.14(17) . .
N12 N11 N10 179.1(3) . .
C4 N13 C5 120.66(19) . .
C4 N13 C7 120.46(19) . .
C5 N13 C7 118.87(19) . .
C15 N14 C14 120.9(2) . .
C15 N14 C17 121.6(2) . .
C14 N14 C17 117.5(2) . .
Mn1 O1 H1W1 120(2) . .
Mn1 O1 H1W2 124(3) . .
H1W1 O1 H1W2 109(3) . .
Mn2 O2 H2W2 104.7 . .
Mn2 O2 H2W1 107(2) . .
H2W2 O2 H2W1 113.2 . .
C21 O3 Mn2 119.58(18) . .
C21 O3 H3B 101.2 . .
Mn2 O3 H3B 127.3 . .
C1 O4 Mn1 125.22(14) . .
C1 O5 Mn2 132.88(14) . .

loop_
_geom_bond_atom_site_label_1
_geom_bond_atom_site_label_2
_geom_bond_distance
_geom_bond_site_symmetry_2
Mn1 O1 2.172(2) .
Mn1 O4 2.1802(16) .
Mn1 N1 2.2053(19) 2
Mn1 N7 2.2108(19) .
Mn1 N1 2.2572(19) .
Mn1 N4 2.267(2) .
Mn2 O2 2.1748(16) .
Mn2 O5 2.1816(15) .
Mn2 N10 2.185(2) .
Mn2 O3 2.1921(18) .
Mn2 N7 2.212(2) .
Mn2 N4 2.2600(19) .
C1 O5 1.245(3) .
C1 O4 1.247(3) .
C1 C2 1.525(3) .
C2 C3 1.381(3) .
C2 C6 1.388(3) .
C3 C4 1.377(3) .
C3 H3A 0.9300 .
C4 N13 1.340(3) .
C4 H4A 0.9300 .
C5 N13 1.353(3) .
C5 C6 1.367(3) .
C5 H5A 0.9300 .
C6 H6A 0.9300 .
C7 N13 1.499(3) .
C7 C8 1.512(3) .
C7 H7A 0.9700 .
C7 H7B 0.9700 .
C8 C9 1.375(4) .
C8 C10 1.387(3) .
C9 C10 1.388(4) 2_576
C9 H9A 0.95(3) .
C10 C9 1.388(4) 2_576
C10 H10A 0.92(3) .
C11 O7 1.232(3) .
C11 O6 1.249(3) .
C11 C12 1.518(3) .
C12 C16 1.379(3) .
C12 C13 1.387(3) .
C13 C14 1.363(3) .
C13 H13A 0.9300 .
C14 N14 1.348(3) .
C14 H14A 0.9300 .
C15 N14 1.335(3) .
C15 C16 1.378(3) .
C15 H15A 0.9300 .
C16 H16A 0.9300 .
C17 N14 1.498(3) .
C17 C18 1.512(4) .
C17 H17A 0.9700 .
C17 H17B 0.9700 .
C18 C20 1.383(4) .
C18 C19 1.386(4) .
C19 C20 1.379(4) 2_676
C19 H19A 0.94(3) .
C20 C19 1.379(4) 2_676
C20 H20A 0.92(3) .
C21 O3 1.407(4) .
C21 H21A 0.9600 .
C21 H21B 0.9600 .
C21 H21C 0.9600 .
N1 N2 1.187(3) .
N1 Mn1 2.2053(19) 2
N2 N3 1.148(3) .
N4 N5 1.177(3) .
N5 N6 1.156(3) .
N7 N8 1.182(3) .
N8 N9 1.141(4) .
N10 N11 1.176(3) .
N11 N12 1.170(3) .
O1 H1W1 0.86(4) .
O1 H1W2 0.84(4) .
O2 H2W2 0.7059 .
O2 H2W1 0.91(4) .
O3 H3B 0.7758 .

loop_
_geom_torsion_atom_site_label_1
_geom_torsion_atom_site_label_2
_geom_torsion_atom_site_label_3
_geom_torsion_atom_site_label_4
_geom_torsion
_geom_torsion_site_symmetry_1
_geom_torsion_site_symmetry_4
O5 C1 C2 C3 174.4(2) . .
O4 C1 C2 C3 -6.4(3) . .
O5 C1 C2 C6 -7.0(3) . .
O4 C1 C2 C6 172.2(2) . .
C6 C2 C3 C4 -0.2(3) . .
C1 C2 C3 C4 178.4(2) . .
C2 C3 C4 N13 -0.7(3) . .
N13 C5 C6 C2 -0.8(4) . .
C3 C2 C6 C5 0.9(3) . .
C1 C2 C6 C5 -177.7(2) . .
N13 C7 C8 C9 -82.4(3) . .
N13 C7 C8 C10 99.3(3) . .
C10 C8 C9 C10 -0.7(4) . 2_576
C7 C8 C9 C10 -179.0(2) . 2_576
C9 C8 C10 C9 0.7(4) . 2_576
C7 C8 C10 C9 179.0(2) . 2_576
O7 C11 C12 C16 -160.6(2) . .
O6 C11 C12 C16 18.5(3) . .
O7 C11 C12 C13 16.0(3) . .
O6 C11 C12 C13 -164.8(2) . .
C16 C12 C13 C14 1.4(4) . .
C11 C12 C13 C14 -175.4(2) . .
C12 C13 C14 N14 -0.4(4) . .
C13 C12 C16 C15 -1.7(3) . .
C11 C12 C16 C15 174.9(2) . .
N14 C15 C16 C12 0.9(4) . .
N14 C17 C18 C20 -68.1(3) . .
N14 C17 C18 C19 110.1(3) . .
C20 C18 C19 C20 0.3(4) . 2_676
C17 C18 C19 C20 -178.0(2) . 2_676
C19 C18 C20 C19 -0.3(4) . 2_676
C17 C18 C20 C19 178.0(2) . 2_676
O1 Mn1 N1 N2 -93.4(2) . .
O4 Mn1 N1 N2 -167.4(5) . .
N1 Mn1 N1 N2 167.5(3) 2 .
N7 Mn1 N1 N2 -6.6(2) . .
N4 Mn1 N1 N2 72.5(2) . .
O1 Mn1 N1 Mn1 99.06(9) . 2
O4 Mn1 N1 Mn1 25.1(6) . 2
N1 Mn1 N1 Mn1 0.0 2 2
N7 Mn1 N1 Mn1 -174.16(9) . 2
N4 Mn1 N1 Mn1 -95.03(9) . 2
Mn1 N1 N2 N3 -95(13) 2 .
Mn1 N1 N2 N3 101(13) . .
O2 Mn2 N4 N5 161.3(3) . .
O5 Mn2 N4 N5 127.8(2) . .
N10 Mn2 N4 N5 33.0(2) . .
O3 Mn2 N4 N5 -56.1(3) . .
N7 Mn2 N4 N5 -144.8(3) . .
O2 Mn2 N4 Mn1 -33.5(4) . .
O5 Mn2 N4 Mn1 -67.00(8) . .
N10 Mn2 N4 Mn1 -161.79(9) . .
O3 Mn2 N4 Mn1 109.06(8) . .
N7 Mn2 N4 Mn1 20.39(8) . .
O1 Mn1 N4 N5 160.9(3) . .
O4 Mn1 N4 N5 -122.3(2) . .
N1 Mn1 N4 N5 -26.7(2) 2 .
N7 Mn1 N4 N5 146.4(2) . .
N1 Mn1 N4 N5 50.9(2) . .
O1 Mn1 N4 Mn2 -6.0(3) . .
O4 Mn1 N4 Mn2 70.86(7) . .
N1 Mn1 N4 Mn2 166.49(8) 2 .
N7 Mn1 N4 Mn2 -20.42(8) . .
N1 Mn1 N4 Mn2 -115.90(8) . .
Mn2 N4 N5 N6 -132(9) . .
Mn1 N4 N5 N6 67(9) . .
O1 Mn1 N7 N8 40.5(2) . .
O4 Mn1 N7 N8 126.6(2) . .
N1 Mn1 N7 N8 -91.5(6) 2 .
N1 Mn1 N7 N8 -50.8(2) . .
N4 Mn1 N7 N8 -143.2(2) . .
O1 Mn1 N7 Mn2 -155.27(9) . .
O4 Mn1 N7 Mn2 -69.12(8) . .
N1 Mn1 N7 Mn2 72.8(5) 2 .
N1 Mn1 N7 Mn2 113.44(9) . .
N4 Mn1 N7 Mn2 21.03(8) . .
O2 Mn2 N7 N8 -47.2(2) . .
O5 Mn2 N7 N8 -129.9(2) . .
N10 Mn2 N7 N8 129.3(5) . .
O3 Mn2 N7 N8 45.2(2) . .
N4 Mn2 N7 N8 142.5(3) . .
O2 Mn2 N7 Mn1 149.30(8) . .
O5 Mn2 N7 Mn1 66.56(8) . .
N10 Mn2 N7 Mn1 -34.2(5) . .
O3 Mn2 N7 Mn1 -118.34(8) . .
N4 Mn2 N7 Mn1 -21.09(8) . .
Mn1 N7 N8 N9 -58(16) . .
Mn2 N7 N8 N9 143(16) . .
O2 Mn2 N10 N11 -140.7(2) . .
O5 Mn2 N10 N11 -57.3(2) . .
O3 Mn2 N10 N11 127.1(2) . .
N7 Mn2 N10 N11 42.8(6) . .
N4 Mn2 N10 N11 30.0(2) . .
Mn2 N10 N11 N12 -146(17) . .
C3 C4 N13 C5 0.8(3) . .
C3 C4 N13 C7 179.8(2) . .
C6 C5 N13 C4 0.0(4) . .
C6 C5 N13 C7 -179.1(2) . .
C8 C7 N13 C4 113.4(2) . .
C8 C7 N13 C5 -67.5(3) . .
C16 C15 N14 C14 0.2(4) . .
C16 C15 N14 C17 -176.9(2) . .
C13 C14 N14 C15 -0.4(4) . .
C13 C14 N14 C17 176.8(2) . .
C18 C17 N14 C15 111.7(3) . .
C18 C17 N14 C14 -65.5(3) . .
O2 Mn2 O3 C21 -161.6(3) . .
O5 Mn2 O3 C21 162.5(7) . .
N10 Mn2 O3 C21 -65.9(3) . .
N7 Mn2 O3 C21 104.5(3) . .
N4 Mn2 O3 C21 25.6(3) . .
O5 C1 O4 Mn1 24.7(3) . .
C2 C1 O4 Mn1 -154.36(14) . .
O1 Mn1 O4 C1 113.50(19) . .
N1 Mn1 O4 C1 -147.61(19) 2 .
N7 Mn1 O4 C1 26.97(19) . .
N1 Mn1 O4 C1 -172.1(5) . .
N4 Mn1 O4 C1 -51.87(19) . .
O4 C1 O5 Mn2 -25.2(4) . .
C2 C1 O5 Mn2 153.93(15) . .
O2 Mn2 O5 C1 -122.5(2) . .
N10 Mn2 O5 C1 142.4(2) . .
O3 Mn2 O5 C1 -86.3(7) . .
N7 Mn2 O5 C1 -28.1(2) . .
N4 Mn2 O5 C1 51.0(2) . .
